data_2237101
loop_
_publ_author_name
'Vijesh, A. M.'
'Isloor, Arun M.'
'Gerber, Thomas'
'van Brecht, Benjamin'
'Betz, Richard'

_publ_section_title
;
 1,5-Dibromo-2,4-dimethoxybenzene
;
_journal_coeditor_code ZS2243
_journal_issue 12
_journal_name_full 'Acta Crystallographica Section E'
_journal_page_first o3479
_journal_paper_doi 10.1107/S1600536812047848
_journal_volume 68
_journal_year 2012
_chemical_formula_iupac 'C8 H8 Br2 O2'
_chemical_formula_moiety 'C8 H8 Br2 O2'
_chemical_formula_sum 'C8 H8 Br2 O2'
_chemical_formula_weight 295.96
_chemical_melting_point_gt 414
_chemical_melting_point_lt 413
_chemical_name_common 1,5-dibromo-2,4-dimethoxybenzene
_chemical_name_systematic
;
1,5-Dibromo-2,4-dimethoxybenzene
;
_space_group_IT_number 14
_symmetry_cell_setting monoclinic
_symmetry_space_group_name_Hall '-P 2ybc'
_symmetry_space_group_name_H-M 'P 1 21/c 1'
_atom_sites_solution_hydrogens geom
_atom_sites_solution_primary direct
_atom_sites_solution_secondary difmap
_audit_creation_method SHELXL-97
_cell_angle_alpha 90.00
_cell_angle_beta 107.8380(10)
_cell_angle_gamma 90.00
_cell_formula_units_Z 4
_cell_length_a 7.7944(2)
_cell_length_b 8.5884(4)
_cell_length_c 14.7877(4)
_cell_measurement_reflns_used 9980
_cell_measurement_temperature 200(2)
_cell_measurement_theta_max 28.26
_cell_measurement_theta_min 2.68
_cell_volume 942.32(6)
_computing_cell_refinement 'SAINT (Bruker, 2010)'
_computing_data_collection 'APEX2 (Bruker, 2010)'
_computing_data_reduction 'SAINT (Bruker, 2010)'
_computing_molecular_graphics 'ORTEP-3 (Farrugia, 2012) and <i>Mercury</i> (Macrae <i>et al.</i>, 2008)'
_computing_publication_material 'SHELXL97 (Sheldrick, 2008) and PLATON (Spek, 2009)'
_computing_structure_refinement 'SHELXL97 (Sheldrick, 2008)'
_computing_structure_solution 'SHELXS97 (Sheldrick, 2008)'
_diffrn_ambient_temperature 200(2)
_diffrn_measured_fraction_theta_full 0.996
_diffrn_measured_fraction_theta_max 0.996
_diffrn_measurement_device_type 'Bruker APEXII CCD'
_diffrn_measurement_method '\f and \w scans'
_diffrn_radiation_monochromator graphite
_diffrn_radiation_source 'fine-focus sealed tube'
_diffrn_radiation_type MoK\a
_diffrn_radiation_wavelength 0.71073
_diffrn_reflns_av_R_equivalents 0.0317
_diffrn_reflns_av_sigmaI/netI 0.0190
_diffrn_reflns_limit_h_max 10
_diffrn_reflns_limit_h_min -10
_diffrn_reflns_limit_k_max 11
_diffrn_reflns_limit_k_min -11
_diffrn_reflns_limit_l_max 19
_diffrn_reflns_limit_l_min -18
_diffrn_reflns_number 15097
_diffrn_reflns_theta_full 28.36
_diffrn_reflns_theta_max 28.36
_diffrn_reflns_theta_min 2.75
_exptl_absorpt_coefficient_mu 8.558
_exptl_absorpt_correction_T_max 1.0000
_exptl_absorpt_correction_T_min 0.6741
_exptl_absorpt_correction_type multi-scan
_exptl_absorpt_process_details
;
(SADABS; Bruker, 2008)
;
_exptl_crystal_colour white
_exptl_crystal_density_diffrn 2.086
_exptl_crystal_density_method 'not measured'
_exptl_crystal_description block
_exptl_crystal_F_000 568
_exptl_crystal_size_max 0.469
_exptl_crystal_size_mid 0.458
_exptl_crystal_size_min 0.340
_refine_diff_density_max 0.551
_refine_diff_density_min -0.517
_refine_ls_extinction_method none
_refine_ls_goodness_of_fit_ref 1.078
_refine_ls_hydrogen_treatment constr
_refine_ls_matrix_type full
_refine_ls_number_parameters 111
_refine_ls_number_reflns 2350
_refine_ls_number_restraints 0
_refine_ls_restrained_S_all 1.078
_refine_ls_R_factor_all 0.0263
_refine_ls_R_factor_gt 0.0214
_refine_ls_shift/su_max 0.001
_refine_ls_shift/su_mean 0.000
_refine_ls_structure_factor_coef Fsqd
_refine_ls_weighting_details 'calc w=1/[\s^2^(Fo^2^)+(0.0199P)^2^+0.5315P] where P=(Fo^2^+2Fc^2^)/3'
_refine_ls_weighting_scheme calc
_refine_ls_wR_factor_gt 0.0472
_refine_ls_wR_factor_ref 0.0489
_reflns_number_gt 2094
_reflns_number_total 2350
_reflns_threshold_expression I>2\s(I)
_cod_data_source_file zs2243.cif
_cod_data_source_block I
_cod_original_sg_symbol_H-M 'P 21/c'
_cod_database_code 2237101
_cod_database_fobs_code 2237101

loop_
_symmetry_equiv_pos_as_xyz
'x, y, z'
'-x, y+1/2, -z+1/2'
'-x, -y, -z'
'x, -y-1/2, z-1/2'

loop_
_atom_site_type_symbol
_atom_site_label
_atom_site_fract_x
_atom_site_fract_y
_atom_site_fract_z
_atom_site_U_iso_or_equiv
_atom_site_adp_type
_atom_site_calc_flag
_atom_site_refinement_flags
_atom_site_occupancy
_atom_site_symmetry_multiplicity
Br Br1 0.43964(3) 0.63810(3) 0.268745(16) 0.04029(7) Uani d . 1 1
Br Br2 0.29505(3) 0.26527(3) -0.060701(15) 0.03453(7) Uani d . 1 1
O O1 0.07656(18) 0.52208(17) 0.26640(10) 0.0321(3) Uani d . 1 1
O O2 -0.04398(17) 0.19995(17) -0.01445(10) 0.0323(3) Uani d . 1 1
C C1 0.2839(2) 0.5013(2) 0.18080(13) 0.0256(4) Uani d . 1 1
C C2 0.3359(2) 0.4436(2) 0.10619(13) 0.0265(4) Uani d . 1 1
H H2 0.4487 0.4729 0.0992 0.032 Uiso calc R 1 1
C C3 0.2236(2) 0.3432(2) 0.04159(13) 0.0243(4) Uani d . 1 1
C C4 0.0576(2) 0.2998(2) 0.05093(13) 0.0235(4) Uani d . 1 1
C C5 0.0069(2) 0.3587(2) 0.12664(13) 0.0250(4) Uani d . 1 1
H H5 -0.1056 0.3292 0.1339 0.030 Uiso calc R 1 1
C C6 0.1190(2) 0.4601(2) 0.19174(13) 0.0244(4) Uani d . 1 1
C C7 -0.2196(3) 0.1625(3) -0.00979(15) 0.0338(4) Uani d . 1 1
H H7A -0.2815 0.0957 -0.0636 0.051 Uiso calc R 1 1
H H7B -0.2888 0.2585 -0.0123 0.051 Uiso calc R 1 1
H H7C -0.2089 0.1075 0.0498 0.051 Uiso calc R 1 1
C C8 -0.0860(3) 0.4691(3) 0.28213(15) 0.0340(4) Uani d . 1 1
H H8A -0.0983 0.5179 0.3397 0.051 Uiso calc R 1 1
H H8B -0.0816 0.3557 0.2898 0.051 Uiso calc R 1 1
H H8C -0.1894 0.4976 0.2277 0.051 Uiso calc R 1 1

loop_
_atom_site_aniso_label
_atom_site_aniso_U_11
_atom_site_aniso_U_22
_atom_site_aniso_U_33
_atom_site_aniso_U_12
_atom_site_aniso_U_13
_atom_site_aniso_U_23
Br1 0.02623(10) 0.04018(13) 0.05077(14) -0.00833(8) 0.00632(9) -0.01578(9)
Br2 0.02932(11) 0.04093(12) 0.03863(12) -0.00448(8) 0.01823(9) -0.00465(8)
O1 0.0301(7) 0.0358(8) 0.0333(7) -0.0062(6) 0.0138(6) -0.0083(6)
O2 0.0238(7) 0.0400(8) 0.0353(7) -0.0105(6) 0.0123(6) -0.0101(6)
C1 0.0209(8) 0.0209(8) 0.0314(9) -0.0031(6) 0.0026(7) -0.0002(7)
C2 0.0195(8) 0.0241(9) 0.0356(10) -0.0015(7) 0.0082(7) 0.0049(7)
C3 0.0215(8) 0.0235(9) 0.0288(9) 0.0008(6) 0.0093(7) 0.0039(7)
C4 0.0197(8) 0.0222(8) 0.0272(9) -0.0012(7) 0.0053(7) 0.0030(7)
C5 0.0195(8) 0.0257(9) 0.0309(9) -0.0025(7) 0.0094(7) 0.0026(7)
C6 0.0248(8) 0.0218(8) 0.0263(9) 0.0015(7) 0.0071(7) 0.0034(7)
C7 0.0227(9) 0.0418(11) 0.0371(11) -0.0098(8) 0.0093(8) -0.0034(9)
C8 0.0336(10) 0.0397(11) 0.0328(10) -0.0050(8) 0.0165(8) -0.0030(9)

loop_
_atom_type_symbol
_atom_type_description
_atom_type_scat_dispersion_real
_atom_type_scat_dispersion_imag
_atom_type_scat_source
C C 0.0033 0.0016 'International Tables Vol C Tables 4.2.6.8 and 6.1.1.4'
H H 0.0000 0.0000 'International Tables Vol C Tables 4.2.6.8 and 6.1.1.4'
Br Br -0.2901 2.4595 'International Tables Vol C Tables 4.2.6.8 and 6.1.1.4'
O O 0.0106 0.0060 'International Tables Vol C Tables 4.2.6.8 and 6.1.1.4'

loop_
_geom_angle_atom_site_label_1
_geom_angle_atom_site_label_2
_geom_angle_atom_site_label_3
_geom_angle
C6 O1 C8 117.21(15)
C4 O2 C7 117.93(15)
C2 C1 C6 120.73(17)
C2 C1 Br1 119.28(13)
C6 C1 Br1 119.99(14)
C1 C2 C3 119.87(17)
C1 C2 H2 120.1
C3 C2 H2 120.1
C2 C3 C4 120.59(17)
C2 C3 Br2 119.71(13)
C4 C3 Br2 119.70(14)
O2 C4 C5 123.84(16)
O2 C4 C3 117.20(16)
C5 C4 C3 118.96(16)
C6 C5 C4 120.72(16)
C6 C5 H5 119.6
C4 C5 H5 119.6
O1 C6 C1 117.41(16)
O1 C6 C5 123.47(16)
C1 C6 C5 119.12(17)
O2 C7 H7A 109.5
O2 C7 H7B 109.5
H7A C7 H7B 109.5
O2 C7 H7C 109.5
H7A C7 H7C 109.5
H7B C7 H7C 109.5
O1 C8 H8A 109.5
O1 C8 H8B 109.5
H8A C8 H8B 109.5
O1 C8 H8C 109.5
H8A C8 H8C 109.5
H8B C8 H8C 109.5

loop_
_geom_bond_atom_site_label_1
_geom_bond_atom_site_label_2
_geom_bond_distance
Br1 C1 1.8918(18)
Br2 C3 1.8873(19)
O1 C6 1.355(2)
O1 C8 1.431(2)
O2 C4 1.352(2)
O2 C7 1.428(2)
C1 C2 1.379(3)
C1 C6 1.389(2)
C2 C3 1.382(3)
C2 H2 0.9500
C3 C4 1.393(2)
C4 C5 1.392(3)
C5 C6 1.391(3)
C5 H5 0.9500
C7 H7A 0.9800
C7 H7B 0.9800
C7 H7C 0.9800
C8 H8A 0.9800
C8 H8B 0.9800
C8 H8C 0.9800

loop_
_geom_hbond_atom_site_label_D
_geom_hbond_atom_site_label_H
_geom_hbond_atom_site_label_A
_geom_hbond_site_symmetry_A
_geom_hbond_distance_DH
_geom_hbond_distance_HA
_geom_hbond_distance_DA
_geom_hbond_angle_DHA
_geom_hbond_publ_flag
C7 H7C O1 2_545 0.98 2.70 3.632(3) 159.7 yes
C1 Br1 <i>C</i>~g~ 2_655 1.8918(18) 3.7464(8) 5.5701(19) 161.15(5) no

loop_
_geom_torsion_atom_site_label_1
_geom_torsion_atom_site_label_2
_geom_torsion_atom_site_label_3
_geom_torsion_atom_site_label_4
_geom_torsion
C6 C1 C2 C3 -0.3(3)
Br1 C1 C2 C3 179.81(14)
C1 C2 C3 C4 0.2(3)
C1 C2 C3 Br2 179.77(14)
C7 O2 C4 C5 5.2(3)
C7 O2 C4 C3 -175.84(17)
C2 C3 C4 O2 -179.34(16)
Br2 C3 C4 O2 1.1(2)
C2 C3 C4 C5 -0.3(3)
Br2 C3 C4 C5 -179.86(13)
O2 C4 C5 C6 179.44(17)
C3 C4 C5 C6 0.5(3)
C8 O1 C6 C1 -174.78(17)
C8 O1 C6 C5 5.2(3)
C2 C1 C6 O1 -179.57(17)
Br1 C1 C6 O1 0.3(2)
C2 C1 C6 C5 0.5(3)
Br1 C1 C6 C5 -179.65(13)
C4 C5 C6 O1 179.48(17)
C4 C5 C6 C1 -0.5(3)

loop_
_cod_related_entry_id
_cod_related_entry_database
_cod_related_entry_code
1 ChemSpider 2011571
